data_7130175
loop_
_publ_author_name
'Batabyal, Monojit'
'Jain, Saket'
'Upadhyay, Aditya'
'Raju, Saravanan'
'Kumar, Sangit'

_publ_section_title
;
 A base-free copper-assisted synthesis of C2-symmetric spirotelluranes and
 biaryls based on divergent stoichiometry of Na2Te
;
_journal_name_full 'Chemical Communications'
_journal_paper_doi 10.1039/D2CC02181A
_journal_year 2022
_chemical_formula_moiety 'C30 H26 N2 O6 Te, 2(C2 H6 O S)'
_chemical_formula_sum 'C34 H38 N2 O8 S2 Te'
_chemical_formula_weight 794.38
_chemical_name_common 'C34 H26 D12 N2 O8 S2 Te'
_space_group_crystal_system monoclinic
_space_group_IT_number 15
_space_group_name_Hall '-C 2yc'
_space_group_name_H-M_alt 'C 1 2/c 1'
_atom_sites_solution_hydrogens geom
_audit_creation_method SHELXL-2018/3
_audit_update_record
;
2022-05-16 deposited with the CCDC.	2022-05-23 downloaded from the CCDC.
;
_cell_angle_alpha 90
_cell_angle_beta 110.650(2)
_cell_angle_gamma 90
_cell_formula_units_Z 8
_cell_length_a 22.1728(11)
_cell_length_b 12.0480(6)
_cell_length_c 27.1631(16)
_cell_measurement_reflns_used 2683
_cell_measurement_temperature 139(2)
_cell_measurement_theta_max 26.24
_cell_measurement_theta_min 2.74
_cell_volume 6790.1(6)
_computing_cell_refinement 'Bruker SAINT'
_computing_data_collection 'Bruker APEX2'
_computing_data_reduction 'Bruker SAINT'
_computing_molecular_graphics 'Bruker SHELXTL'
_computing_publication_material 'Bruker SHELXTL'
_computing_structure_refinement 'SHELXL-2018/3 (Sheldrick, 2018)'
_computing_structure_solution 'SHELXT 2018/2 (Sheldrick, 2018)'
_diffrn_ambient_temperature 139(2)
_diffrn_measured_fraction_theta_full 0.980
_diffrn_measured_fraction_theta_max 0.979
_diffrn_measurement_device_type 'Bruker APEX-II CCD'
_diffrn_measurement_method '\f and \w scans'
_diffrn_radiation_type MoK\a
_diffrn_radiation_wavelength 0.71073
_diffrn_reflns_av_R_equivalents 0.0739
_diffrn_reflns_av_unetI/netI 0.0743
_diffrn_reflns_Laue_measured_fraction_full 0.980
_diffrn_reflns_Laue_measured_fraction_max 0.979
_diffrn_reflns_limit_h_max 26
_diffrn_reflns_limit_h_min -24
_diffrn_reflns_limit_k_max 14
_diffrn_reflns_limit_k_min -14
_diffrn_reflns_limit_l_max 32
_diffrn_reflns_limit_l_min -32
_diffrn_reflns_number 19988
_diffrn_reflns_point_group_measured_fraction_full 0.980
_diffrn_reflns_point_group_measured_fraction_max 0.979
_diffrn_reflns_theta_full 25.242
_diffrn_reflns_theta_max 25.350
_diffrn_reflns_theta_min 1.977
_exptl_absorpt_coefficient_mu 1.053
_exptl_absorpt_correction_type none
_exptl_crystal_colour colourless
_exptl_crystal_density_diffrn 1.554
_exptl_crystal_description prism
_exptl_crystal_F_000 3232
_exptl_crystal_size_max 0.047
_exptl_crystal_size_mid 0.041
_exptl_crystal_size_min 0.035
_refine_diff_density_max 1.098
_refine_diff_density_min -0.526
_refine_diff_density_rms 0.101
_refine_ls_extinction_method none
_refine_ls_goodness_of_fit_ref 1.008
_refine_ls_hydrogen_treatment constr
_refine_ls_matrix_type full
_refine_ls_number_parameters 451
_refine_ls_number_reflns 6098
_refine_ls_number_restraints 57
_refine_ls_restrained_S_all 1.004
_refine_ls_R_factor_all 0.0621
_refine_ls_R_factor_gt 0.0391
_refine_ls_shift/su_max 0.001
_refine_ls_shift/su_mean 0.000
_refine_ls_structure_factor_coef Fsqd
_refine_ls_weighting_details 'w=1/[\s^2^(Fo^2^)+(0.0306P)^2^] where P=(Fo^2^+2Fc^2^)/3'
_refine_ls_weighting_scheme calc
_refine_ls_wR_factor_gt 0.0835
_refine_ls_wR_factor_ref 0.0982
_reflns_Friedel_coverage 0.000
_reflns_number_gt 4238
_reflns_number_total 6098
_reflns_threshold_expression 'I > 2\s(I)'
_cod_data_source_file d2cc02181a2.cif
_cod_data_source_block 1K
_cod_original_sg_symbol_H-M 'C 2/c'
_cod_database_code 7130175
_shelx_shelxl_version_number 2018/3
_shelx_space_group_comment
;
The symmetry employed for this shelxl refinement is uniquely defined
by the following loop, which should always be used as a source of
symmetry information in preference to the above space-group names.
They are only intended as comments.
;

loop_
_space_group_symop_operation_xyz
'x, y, z'
'-x, y, -z+1/2'
'x+1/2, y+1/2, z'
'-x+1/2, y+1/2, -z+1/2'
'-x, -y, -z'
'x, -y, z-1/2'
'-x+1/2, -y+1/2, -z'
'x+1/2, -y+1/2, z-1/2'

loop_
_atom_site_label
_atom_site_type_symbol
_atom_site_fract_x
_atom_site_fract_y
_atom_site_fract_z
_atom_site_U_iso_or_equiv
_atom_site_adp_type
_atom_site_occupancy
_atom_site_site_symmetry_order
_atom_site_calc_flag
_atom_site_refinement_flags_posn
_atom_site_refinement_flags_adp
_atom_site_refinement_flags_occupancy
_atom_site_disorder_assembly
_atom_site_disorder_group
Te1 Te 0.73402(2) 0.49940(2) 0.49110(2) 0.01413(9) Uani 1 1 d . . . . .
O1 O 0.70702(13) 0.8211(2) 0.42299(10) 0.0196(6) Uani 1 1 d . . . . .
O1A O 0.66914(13) 0.1757(2) 0.50468(10) 0.0188(6) Uani 1 1 d . . . . .
O2 O 0.51610(13) 0.8331(2) 0.47896(12) 0.0278(7) Uani 1 1 d . . . . .
O2A O 0.59802(14) 0.1738(2) 0.30921(11) 0.0296(7) Uani 1 1 d . . . . .
O3 O 0.94452(13) 0.6409(2) 0.36174(11) 0.0240(7) Uani 1 1 d . . . . .
O3A O 0.73569(15) 0.3660(2) 0.74090(11) 0.0301(8) Uani 1 1 d . . . . .
N00A N 0.69720(15) 0.3609(3) 0.52544(12) 0.0154(7) Uani 1 1 d . . . . .
N1 N 0.74176(15) 0.6386(3) 0.43991(13) 0.0170(7) Uani 1 1 d . . . . .
C1 C 0.65478(18) 0.5981(3) 0.48790(15) 0.0170(9) Uani 1 1 d . . . . .
C1A C 0.68799(18) 0.4024(3) 0.42450(15) 0.0172(9) Uani 1 1 d . . . . .
C2 C 0.60817(19) 0.5724(3) 0.50850(16) 0.0216(9) Uani 1 1 d . . . . .
H2 H 0.608748 0.502245 0.524605 0.026 Uiso 1 1 calc R U . . .
C2A C 0.67795(19) 0.4306(3) 0.37296(16) 0.0191(9) Uani 1 1 d . . . . .
H2A H 0.692032 0.500611 0.365100 0.023 Uiso 1 1 calc R U . . .
C3 C 0.56008(19) 0.6489(3) 0.50589(16) 0.0221(9) Uani 1 1 d . . . . .
H3 H 0.527628 0.630955 0.519905 0.026 Uiso 1 1 calc R U . . .
C3A C 0.64718(19) 0.3565(3) 0.33238(16) 0.0214(9) Uani 1 1 d . . . . .
H3A H 0.639283 0.376063 0.296765 0.026 Uiso 1 1 calc R U . . .
C4 C 0.55992(19) 0.7517(3) 0.48258(16) 0.0211(10) Uani 1 1 d . . . . .
C4A C 0.62817(19) 0.2529(3) 0.34512(16) 0.0212(9) Uani 1 1 d . . . . .
C5 C 0.60720(19) 0.7770(3) 0.46150(16) 0.0220(9) Uani 1 1 d . . . . .
H5 H 0.606839 0.847271 0.445488 0.026 Uiso 1 1 calc R U . . .
C5A C 0.63886(18) 0.2240(3) 0.39721(16) 0.0178(9) Uani 1 1 d . . . . .
H5A H 0.626256 0.153078 0.405507 0.021 Uiso 1 1 calc R U . . .
C6 C 0.65411(18) 0.7014(3) 0.46371(15) 0.0168(9) Uani 1 1 d . . . . .
C6A C 0.66809(18) 0.2999(3) 0.43671(15) 0.0154(8) Uani 1 1 d . . . . .
C7 C 0.70414(18) 0.7272(3) 0.44012(15) 0.0156(9) Uani 1 1 d . . . . .
C7A C 0.67847(17) 0.2723(3) 0.49292(15) 0.0151(8) Uani 1 1 d . . . . .
C8 C 0.79279(18) 0.6411(3) 0.41903(15) 0.0151(8) Uani 1 1 d . . . . .
C8A C 0.70796(19) 0.3576(3) 0.58050(15) 0.0184(9) Uani 1 1 d . . . . .
C9 C 0.80265(18) 0.7285(3) 0.38866(15) 0.0181(9) Uani 1 1 d . . . . .
H9 H 0.774761 0.791002 0.381095 0.022 Uiso 1 1 calc R U . . .
C9A C 0.6926(2) 0.2682(3) 0.60694(17) 0.0235(10) Uani 1 1 d . . . . .
H9A H 0.675277 0.202346 0.587970 0.028 Uiso 1 1 calc R U . . .
C10 C 0.85270(19) 0.7240(3) 0.36973(16) 0.0215(9) Uani 1 1 d . . . . .
H10 H 0.858715 0.783515 0.349013 0.026 Uiso 1 1 calc R U . . .
C10A C 0.7020(2) 0.2736(3) 0.65983(17) 0.0255(10) Uani 1 1 d . . . . .
H10A H 0.690824 0.211965 0.676713 0.031 Uiso 1 1 calc R U . . .
C11 C 0.89452(18) 0.6338(3) 0.38041(16) 0.0194(9) Uani 1 1 d . . . . .
C11A C 0.7275(2) 0.3681(3) 0.68848(16) 0.0225(10) Uani 1 1 d . . . . .
C12 C 0.8839(2) 0.5461(4) 0.40882(16) 0.0228(9) Uani 1 1 d . . . . .
H12 H 0.910965 0.482607 0.415512 0.027 Uiso 1 1 calc R U . . .
C12A C 0.7419(2) 0.4581(3) 0.66340(16) 0.0220(9) Uani 1 1 d . . . . .
H12A H 0.758249 0.524172 0.682552 0.026 Uiso 1 1 calc R U . . .
C13 C 0.8335(2) 0.5510(3) 0.42754(16) 0.0195(9) Uani 1 1 d . . . . .
H13 H 0.826649 0.489883 0.447033 0.023 Uiso 1 1 calc R U . . .
C13A C 0.7323(2) 0.4524(3) 0.60989(16) 0.0221(9) Uani 1 1 d . . . . .
H13A H 0.742793 0.514942 0.593121 0.027 Uiso 1 1 calc R U . . .
C14 C 0.4680(2) 0.8112(4) 0.50112(19) 0.0308(11) Uani 1 1 d . . . . .
H14A H 0.441400 0.748558 0.482696 0.046 Uiso 1 1 calc R U . . .
H14B H 0.440856 0.877045 0.497475 0.046 Uiso 1 1 calc R U . . .
H14C H 0.488722 0.792898 0.538481 0.046 Uiso 1 1 calc R U . . .
C14A C 0.5917(3) 0.1938(4) 0.25549(17) 0.0397(13) Uani 1 1 d . . . . .
H14D H 0.574499 0.127329 0.234457 0.060 Uiso 1 1 calc R U . . .
H14E H 0.634066 0.211570 0.253776 0.060 Uiso 1 1 calc R U . . .
H14F H 0.562286 0.256268 0.241588 0.060 Uiso 1 1 calc R U . . .
C15 C 0.9841(2) 0.5434(4) 0.36734(18) 0.0266(10) Uani 1 1 d . . . . .
H15A H 0.956886 0.480130 0.350351 0.040 Uiso 1 1 calc R U . . .
H15B H 1.006114 0.527222 0.404782 0.040 Uiso 1 1 calc R U . . .
H15C H 1.016114 0.556431 0.350697 0.040 Uiso 1 1 calc R U . . .
C15A C 0.7579(2) 0.4662(4) 0.77039(17) 0.0295(11) Uani 1 1 d . . . . .
H15D H 0.727745 0.526689 0.754496 0.044 Uiso 1 1 calc R U . . .
H15E H 0.800672 0.485244 0.770000 0.044 Uiso 1 1 calc R U . . .
H15F H 0.760336 0.455020 0.806784 0.044 Uiso 1 1 calc R U . . .
S1S S 0.62655(6) 0.82444(10) 0.27523(5) 0.0356(3) Uani 1 1 d . U . . .
O1SA O 0.5883(8) 0.8442(12) 0.2204(3) 0.0441(19) Uani 0.76(4) 1 d . U P A 1
O1SB O 0.571(2) 0.816(3) 0.2162(10) 0.0441(19) Uani 0.24(4) 1 d . U P A 2
C1S C 0.6157(3) 0.6860(4) 0.2929(2) 0.0444(13) Uani 1 1 d . U . . .
H1SA H 0.569531 0.670883 0.283572 0.067 Uiso 1 1 calc R U . . .
H1SB H 0.637447 0.676342 0.330943 0.067 Uiso 1 1 calc R U . . .
H1SC H 0.633988 0.634387 0.274110 0.067 Uiso 1 1 calc R U . . .
C2S C 0.5881(2) 0.8934(4) 0.31383(19) 0.0380(11) Uani 1 1 d . U . . .
H2SA H 0.590640 0.973800 0.309580 0.057 Uiso 1 1 calc R U . . .
H2SB H 0.609587 0.873653 0.350930 0.057 Uiso 1 1 calc R U . . .
H2SC H 0.542759 0.870700 0.302304 0.057 Uiso 1 1 calc R U . . .
S2S S 0.43318(11) 0.49134(18) 0.35226(9) 0.0341(4) Uani 0.561(2) 1 d D U P B 1
O3S O 0.4066(4) 0.4566(18) 0.2914(4) 0.037(2) Uani 0.561(2) 1 d D U P B 1
C5S C 0.4712(7) 0.6226(9) 0.3524(6) 0.044(2) Uani 0.561(2) 1 d D U P B 1
H5SA H 0.504117 0.614310 0.336267 0.066 Uiso 0.561(2) 1 calc R U P B 1
H5SB H 0.491447 0.648664 0.388702 0.066 Uiso 0.561(2) 1 calc R U P B 1
H5SC H 0.438820 0.676604 0.332302 0.066 Uiso 0.561(2) 1 calc R U P B 1
C6S C 0.5059(12) 0.411(2) 0.3743(10) 0.043(2) Uani 0.561(2) 1 d D U P B 1
H6SA H 0.495083 0.332045 0.374336 0.064 Uiso 0.561(2) 1 calc R U P B 1
H6SB H 0.532380 0.433795 0.410026 0.064 Uiso 0.561(2) 1 calc R U P B 1
H6SC H 0.529892 0.422959 0.350621 0.064 Uiso 0.561(2) 1 calc R U P B 1
S3S S 0.46575(14) 0.5055(2) 0.32218(11) 0.0341(4) Uani 0.439(2) 1 d D U P B 2
O2S O 0.3923(6) 0.462(2) 0.2970(6) 0.037(2) Uani 0.439(2) 1 d D U P B 2
C3S C 0.4996(16) 0.410(3) 0.3765(13) 0.043(2) Uani 0.439(2) 1 d D U P B 2
H3SA H 0.468514 0.397295 0.394118 0.064 Uiso 0.439(2) 1 calc R U P B 2
H3SB H 0.539371 0.440878 0.401554 0.064 Uiso 0.439(2) 1 calc R U P B 2
H3SC H 0.509196 0.338831 0.363016 0.064 Uiso 0.439(2) 1 calc R U P B 2
C4S C 0.4508(10) 0.6155(11) 0.3618(8) 0.044(2) Uani 0.439(2) 1 d D U P B 2
H4SA H 0.428351 0.676791 0.338929 0.066 Uiso 0.439(2) 1 calc R U P B 2
H4SB H 0.491926 0.642252 0.386865 0.066 Uiso 0.439(2) 1 calc R U P B 2
H4SC H 0.424085 0.587128 0.381047 0.066 Uiso 0.439(2) 1 calc R U P B 2

loop_
_atom_site_aniso_label
_atom_site_aniso_U_11
_atom_site_aniso_U_22
_atom_site_aniso_U_33
_atom_site_aniso_U_23
_atom_site_aniso_U_13
_atom_site_aniso_U_12
Te1 0.01707(15) 0.01243(14) 0.01386(14) 0.00070(11) 0.00667(10) -0.00003(11)
O1 0.0241(16) 0.0151(14) 0.0218(16) 0.0041(12) 0.0108(13) 0.0005(12)
O1A 0.0230(15) 0.0153(14) 0.0192(15) 0.0031(12) 0.0086(12) -0.0012(12)
O2 0.0222(16) 0.0314(17) 0.0340(18) 0.0066(14) 0.0151(14) 0.0118(14)
O2A 0.0397(19) 0.0286(17) 0.0166(16) -0.0048(13) 0.0049(14) -0.0134(14)
O3 0.0228(16) 0.0285(16) 0.0256(17) 0.0017(13) 0.0146(13) 0.0021(13)
O3A 0.047(2) 0.0271(17) 0.0174(16) 0.0013(13) 0.0135(15) -0.0017(14)
N00A 0.0184(17) 0.0151(17) 0.0128(17) 0.0033(13) 0.0056(14) -0.0007(14)
N1 0.0194(18) 0.0148(17) 0.0181(18) 0.0009(14) 0.0081(14) 0.0009(14)
C1 0.014(2) 0.020(2) 0.015(2) -0.0033(17) 0.0039(17) 0.0009(17)
C1A 0.016(2) 0.017(2) 0.017(2) -0.0017(17) 0.0047(17) 0.0020(17)
C2 0.024(2) 0.020(2) 0.021(2) 0.0032(17) 0.0077(19) 0.0001(18)
C2A 0.019(2) 0.020(2) 0.019(2) 0.0049(17) 0.0080(18) 0.0037(18)
C3 0.019(2) 0.030(2) 0.021(2) 0.0013(19) 0.0103(18) 0.0027(19)
C3A 0.024(2) 0.025(2) 0.014(2) 0.0036(17) 0.0063(18) 0.0019(19)
C4 0.016(2) 0.024(2) 0.020(2) -0.0033(18) 0.0023(18) 0.0027(18)
C4A 0.022(2) 0.024(2) 0.015(2) -0.0049(17) 0.0028(18) -0.0041(18)
C5 0.023(2) 0.023(2) 0.016(2) 0.0026(18) 0.0014(18) 0.0021(18)
C5A 0.018(2) 0.016(2) 0.020(2) 0.0010(17) 0.0072(17) -0.0014(17)
C6 0.018(2) 0.017(2) 0.015(2) -0.0030(16) 0.0062(17) -0.0010(17)
C6A 0.017(2) 0.015(2) 0.015(2) -0.0008(16) 0.0072(17) 0.0049(16)
C7 0.018(2) 0.017(2) 0.011(2) -0.0006(16) 0.0044(16) -0.0024(17)
C7A 0.0102(19) 0.017(2) 0.019(2) 0.0009(17) 0.0061(16) 0.0037(16)
C8 0.018(2) 0.0140(19) 0.013(2) -0.0030(16) 0.0054(16) -0.0022(17)
C8A 0.023(2) 0.018(2) 0.017(2) 0.0038(17) 0.0105(18) 0.0037(18)
C9 0.021(2) 0.017(2) 0.019(2) 0.0028(17) 0.0101(18) 0.0059(17)
C9A 0.033(3) 0.017(2) 0.023(2) -0.0016(18) 0.012(2) -0.0044(19)
C10 0.027(2) 0.019(2) 0.019(2) 0.0043(17) 0.0090(19) -0.0004(19)
C10A 0.041(3) 0.019(2) 0.021(2) 0.0053(18) 0.016(2) -0.004(2)
C11 0.018(2) 0.023(2) 0.019(2) -0.0063(18) 0.0085(18) -0.0052(18)
C11A 0.028(2) 0.030(2) 0.012(2) 0.0035(18) 0.0093(18) 0.0093(19)
C12 0.025(2) 0.020(2) 0.024(2) 0.0036(18) 0.0095(19) 0.0066(19)
C12A 0.026(2) 0.021(2) 0.020(2) 0.0000(18) 0.0104(19) -0.0023(19)
C13 0.028(2) 0.015(2) 0.020(2) 0.0082(17) 0.0140(19) 0.0024(18)
C13A 0.033(3) 0.017(2) 0.017(2) 0.0009(17) 0.0095(19) -0.0035(19)
C14 0.020(2) 0.041(3) 0.036(3) 0.000(2) 0.015(2) 0.006(2)
C14A 0.058(3) 0.044(3) 0.017(2) -0.010(2) 0.012(2) -0.018(3)
C15 0.026(2) 0.033(2) 0.025(2) -0.003(2) 0.013(2) 0.002(2)
C15A 0.038(3) 0.037(3) 0.012(2) -0.0048(19) 0.008(2) 0.000(2)
S1S 0.0420(7) 0.0291(6) 0.0385(7) 0.0036(5) 0.0176(6) 0.0039(6)
O1SA 0.066(5) 0.032(4) 0.0336(12) 0.0030(18) 0.0168(13) 0.003(3)
O1SB 0.066(5) 0.032(4) 0.0336(12) 0.0030(18) 0.0168(13) 0.003(3)
C1S 0.068(4) 0.0252(14) 0.038(3) 0.0022(17) 0.016(2) 0.007(2)
C2S 0.047(3) 0.030(2) 0.035(2) 0.0002(19) 0.013(2) 0.009(2)
S2S 0.0337(9) 0.0367(9) 0.0310(9) 0.0020(7) 0.0103(7) 0.0001(8)
O3S 0.032(3) 0.036(3) 0.0378(19) -0.010(2) 0.008(3) 0.005(4)
C5S 0.059(9) 0.031(2) 0.037(5) -0.005(2) 0.010(3) -0.0042(17)
C6S 0.036(4) 0.040(3) 0.047(3) 0.010(2) 0.008(3) 0.003(3)
S3S 0.0337(9) 0.0367(9) 0.0310(9) 0.0020(7) 0.0103(7) 0.0001(8)
O2S 0.032(3) 0.036(3) 0.0378(19) -0.010(2) 0.008(3) 0.005(4)
C3S 0.036(4) 0.040(3) 0.047(3) 0.010(2) 0.008(3) 0.003(3)
C4S 0.059(9) 0.031(2) 0.037(5) -0.005(2) 0.010(3) -0.0042(17)

loop_
_atom_type_symbol
_atom_type_description
_atom_type_scat_dispersion_real
_atom_type_scat_dispersion_imag
_atom_type_scat_source
C C 0.0033 0.0016 'International Tables Vol C Tables 4.2.6.8 and 6.1.1.4'
H H 0.0000 0.0000 'International Tables Vol C Tables 4.2.6.8 and 6.1.1.4'
N N 0.0061 0.0033 'International Tables Vol C Tables 4.2.6.8 and 6.1.1.4'
O O 0.0106 0.0060 'International Tables Vol C Tables 4.2.6.8 and 6.1.1.4'
S S 0.1246 0.1234 'International Tables Vol C Tables 4.2.6.8 and 6.1.1.4'
Te Te -0.5308 1.6751 'International Tables Vol C Tables 4.2.6.8 and 6.1.1.4'

loop_
_geom_angle_atom_site_label_1
_geom_angle_atom_site_label_2
_geom_angle_atom_site_label_3
_geom_angle
_geom_angle_site_symmetry_1
_geom_angle_site_symmetry_3
_geom_angle_publ_flag
C1A Te1 C1 97.74(15) . . ?
C1A Te1 N00A 78.59(14) . . ?
C1 Te1 N00A 90.96(14) . . ?
C1A Te1 N1 90.15(14) . . ?
C1 Te1 N1 78.16(14) . . ?
N00A Te1 N1 163.23(11) . . ?
C4 O2 C14 117.4(3) . . ?
C4A O2A C14A 117.3(3) . . ?
C11 O3 C15 116.8(3) . . ?
C11A O3A C15A 117.2(3) . . ?
C7A N00A C8A 124.1(3) . . ?
C7A N00A Te1 113.3(2) . . ?
C8A N00A Te1 120.9(2) . . ?
C7 N1 C8 123.9(3) . . ?
C7 N1 Te1 114.1(2) . . ?
C8 N1 Te1 120.6(2) . . ?
C2 C1 C6 120.3(4) . . ?
C2 C1 Te1 126.6(3) . . ?
C6 C1 Te1 113.1(3) . . ?
C2A C1A C6A 120.6(4) . . ?
C2A C1A Te1 126.5(3) . . ?
C6A C1A Te1 112.9(3) . . ?
C1 C2 C3 120.2(4) . . ?
C1 C2 H2 119.9 . . ?
C3 C2 H2 119.9 . . ?
C1A C2A C3A 120.2(4) . . ?
C1A C2A H2A 119.9 . . ?
C3A C2A H2A 119.9 . . ?
C4 C3 C2 119.4(4) . . ?
C4 C3 H3 120.3 . . ?
C2 C3 H3 120.3 . . ?
C2A C3A C4A 118.8(4) . . ?
C2A C3A H3A 120.6 . . ?
C4A C3A H3A 120.6 . . ?
O2 C4 C3 124.2(4) . . ?
O2 C4 C5 115.8(4) . . ?
C3 C4 C5 120.0(4) . . ?
O2A C4A C5A 114.7(4) . . ?
O2A C4A C3A 124.3(4) . . ?
C5A C4A C3A 121.1(4) . . ?
C6 C5 C4 120.4(4) . . ?
C6 C5 H5 119.8 . . ?
C4 C5 H5 119.8 . . ?
C6A C5A C4A 119.1(4) . . ?
C6A C5A H5A 120.4 . . ?
C4A C5A H5A 120.4 . . ?
C5 C6 C1 119.6(4) . . ?
C5 C6 C7 120.7(4) . . ?
C1 C6 C7 119.8(3) . . ?
C5A C6A C1A 120.2(4) . . ?
C5A C6A C7A 120.3(3) . . ?
C1A C6A C7A 119.5(3) . . ?
O1 C7 N1 127.3(4) . . ?
O1 C7 C6 119.8(4) . . ?
N1 C7 C6 112.9(3) . . ?
O1A C7A N00A 127.6(4) . . ?
O1A C7A C6A 119.3(3) . . ?
N00A C7A C6A 113.1(3) . . ?
C13 C8 C9 117.5(4) . . ?
C13 C8 N1 118.6(3) . . ?
C9 C8 N1 123.9(3) . . ?
C13A C8A C9A 117.0(4) . . ?
C13A C8A N00A 117.8(3) . . ?
C9A C8A N00A 125.2(4) . . ?
C10 C9 C8 120.2(4) . . ?
C10 C9 H9 119.9 . . ?
C8 C9 H9 119.9 . . ?
C10A C9A C8A 121.5(4) . . ?
C10A C9A H9A 119.2 . . ?
C8A C9A H9A 119.2 . . ?
C9 C10 C11 121.2(4) . . ?
C9 C10 H10 119.4 . . ?
C11 C10 H10 119.4 . . ?
C9A C10A C11A 120.4(4) . . ?
C9A C10A H10A 119.8 . . ?
C11A C10A H10A 119.8 . . ?
O3 C11 C12 125.0(4) . . ?
O3 C11 C10 116.1(4) . . ?
C12 C11 C10 118.8(4) . . ?
O3A C11A C12A 124.0(4) . . ?
O3A C11A C10A 116.6(4) . . ?
C12A C11A C10A 119.4(4) . . ?
C11 C12 C13 119.6(4) . . ?
C11 C12 H12 120.2 . . ?
C13 C12 H12 120.2 . . ?
C11A C12A C13A 120.0(4) . . ?
C11A C12A H12A 120.0 . . ?
C13A C12A H12A 120.0 . . ?
C8 C13 C12 122.6(4) . . ?
C8 C13 H13 118.7 . . ?
C12 C13 H13 118.7 . . ?
C8A C13A C12A 121.6(4) . . ?
C8A C13A H13A 119.2 . . ?
C12A C13A H13A 119.2 . . ?
O2 C14 H14A 109.5 . . ?
O2 C14 H14B 109.5 . . ?
H14A C14 H14B 109.5 . . ?
O2 C14 H14C 109.5 . . ?
H14A C14 H14C 109.5 . . ?
H14B C14 H14C 109.5 . . ?
O2A C14A H14D 109.5 . . ?
O2A C14A H14E 109.5 . . ?
H14D C14A H14E 109.5 . . ?
O2A C14A H14F 109.5 . . ?
H14D C14A H14F 109.5 . . ?
H14E C14A H14F 109.5 . . ?
O3 C15 H15A 109.5 . . ?
O3 C15 H15B 109.5 . . ?
H15A C15 H15B 109.5 . . ?
O3 C15 H15C 109.5 . . ?
H15A C15 H15C 109.5 . . ?
H15B C15 H15C 109.5 . . ?
O3A C15A H15D 109.5 . . ?
O3A C15A H15E 109.5 . . ?
H15D C15A H15E 109.5 . . ?
O3A C15A H15F 109.5 . . ?
H15D C15A H15F 109.5 . . ?
H15E C15A H15F 109.5 . . ?
O1SA S1S C1S 110.3(7) . . ?
O1SB S1S C1S 94.7(14) . . ?
O1SA S1S C2S 107.5(4) . . ?
O1SB S1S C2S 104.4(12) . . ?
C1S S1S C2S 98.0(2) . . ?
S1S C1S H1SA 109.5 . . ?
S1S C1S H1SB 109.5 . . ?
H1SA C1S H1SB 109.5 . . ?
S1S C1S H1SC 109.5 . . ?
H1SA C1S H1SC 109.5 . . ?
H1SB C1S H1SC 109.5 . . ?
S1S C2S H2SA 109.5 . . ?
S1S C2S H2SB 109.5 . . ?
H2SA C2S H2SB 109.5 . . ?
S1S C2S H2SC 109.5 . . ?
H2SA C2S H2SC 109.5 . . ?
H2SB C2S H2SC 109.5 . . ?
O3S S2S C5S 103.6(8) . . ?
O3S S2S C6S 99.4(10) . . ?
C5S S2S C6S 96.3(9) . . ?
S2S C5S H5SA 109.5 . . ?
S2S C5S H5SB 109.5 . . ?
H5SA C5S H5SB 109.5 . . ?
S2S C5S H5SC 109.5 . . ?
H5SA C5S H5SC 109.5 . . ?
H5SB C5S H5SC 109.5 . . ?
S2S C6S H6SA 109.5 . . ?
S2S C6S H6SB 109.5 . . ?
H6SA C6S H6SB 109.5 . . ?
S2S C6S H6SC 109.5 . . ?
H6SA C6S H6SC 109.5 . . ?
H6SB C6S H6SC 109.5 . . ?
O2S S3S C4S 97.0(9) . . ?
O2S S3S C3S 101.7(14) . . ?
C4S S3S C3S 95.4(11) . . ?
S3S C3S H3SA 109.5 . . ?
S3S C3S H3SB 109.5 . . ?
H3SA C3S H3SB 109.5 . . ?
S3S C3S H3SC 109.5 . . ?
H3SA C3S H3SC 109.5 . . ?
H3SB C3S H3SC 109.5 . . ?
S3S C4S H4SA 109.5 . . ?
S3S C4S H4SB 109.5 . . ?
H4SA C4S H4SB 109.5 . . ?
S3S C4S H4SC 109.5 . . ?
H4SA C4S H4SC 109.5 . . ?
H4SB C4S H4SC 109.5 . . ?

loop_
_geom_bond_atom_site_label_1
_geom_bond_atom_site_label_2
_geom_bond_distance
_geom_bond_site_symmetry_2
_geom_bond_publ_flag
Te1 C1A 2.093(4) . ?
Te1 C1 2.098(4) . ?
Te1 N00A 2.204(3) . ?
Te1 N1 2.224(3) . ?
O1 C7 1.233(4) . ?
O1A C7A 1.243(4) . ?
O2 C4 1.359(5) . ?
O2 C14 1.421(5) . ?
O2A C4A 1.359(5) . ?
O2A C14A 1.436(5) . ?
O3 C11 1.375(5) . ?
O3 C15 1.442(5) . ?
O3A C11A 1.371(5) . ?
O3A C15A 1.436(5) . ?
N00A C7A 1.353(5) . ?
N00A C8A 1.430(5) . ?
N1 C7 1.356(5) . ?
N1 C8 1.434(5) . ?
C1 C2 1.373(6) . ?
C1 C6 1.406(5) . ?
C1A C2A 1.380(5) . ?
C1A C6A 1.390(5) . ?
C2 C3 1.392(6) . ?
C2 H2 0.9500 . ?
C2A C3A 1.395(6) . ?
C2A H2A 0.9500 . ?
C3 C4 1.391(6) . ?
C3 H3 0.9500 . ?
C3A C4A 1.399(6) . ?
C3A H3A 0.9500 . ?
C4 C5 1.394(6) . ?
C4A C5A 1.394(6) . ?
C5 C6 1.368(6) . ?
C5 H5 0.9500 . ?
C5A C6A 1.385(5) . ?
C5A H5A 0.9500 . ?
C6 C7 1.496(5) . ?
C6A C7A 1.499(5) . ?
C8 C13 1.378(5) . ?
C8 C9 1.401(5) . ?
C8A C13A 1.389(6) . ?
C8A C9A 1.402(5) . ?
C9 C10 1.379(6) . ?
C9 H9 0.9500 . ?
C9A C10A 1.379(6) . ?
C9A H9A 0.9500 . ?
C10 C11 1.390(6) . ?
C10 H10 0.9500 . ?
C10A C11A 1.383(6) . ?
C10A H10A 0.9500 . ?
C11 C12 1.378(6) . ?
C11A C12A 1.376(6) . ?
C12 C13 1.382(6) . ?
C12 H12 0.9500 . ?
C12A C13A 1.395(6) . ?
C12A H12A 0.9500 . ?
C13 H13 0.9500 . ?
C13A H13A 0.9500 . ?
C14 H14A 0.9800 . ?
C14 H14B 0.9800 . ?
C14 H14C 0.9800 . ?
C14A H14D 0.9800 . ?
C14A H14E 0.9800 . ?
C14A H14F 0.9800 . ?
C15 H15A 0.9800 . ?
C15 H15B 0.9800 . ?
C15 H15C 0.9800 . ?
C15A H15D 0.9800 . ?
C15A H15E 0.9800 . ?
C15A H15F 0.9800 . ?
S1S O1SA 1.451(7) . ?
S1S O1SB 1.65(3) . ?
S1S C1S 1.776(5) . ?
S1S C2S 1.774(5) . ?
C1S H1SA 0.9800 . ?
C1S H1SB 0.9800 . ?
C1S H1SC 0.9800 . ?
C2S H2SA 0.9800 . ?
C2S H2SB 0.9800 . ?
C2S H2SC 0.9800 . ?
S2S O3S 1.603(9) . ?
S2S C5S 1.791(10) . ?
S2S C6S 1.793(15) . ?
C5S H5SA 0.9800 . ?
C5S H5SB 0.9800 . ?
C5S H5SC 0.9800 . ?
C6S H6SA 0.9800 . ?
C6S H6SB 0.9800 . ?
C6S H6SC 0.9800 . ?
S3S O2S 1.617(10) . ?
S3S C4S 1.810(12) . ?
S3S C3S 1.814(19) . ?
C3S H3SA 0.9800 . ?
C3S H3SB 0.9800 . ?
C3S H3SC 0.9800 . ?
C4S H4SA 0.9800 . ?
C4S H4SB 0.9800 . ?
C4S H4SC 0.9800 . ?

loop_
_geom_hbond_atom_site_label_D
_geom_hbond_atom_site_label_H
_geom_hbond_atom_site_label_A
_geom_hbond_distance_DH
_geom_hbond_distance_HA
_geom_hbond_distance_DA
_geom_hbond_angle_DHA
_geom_hbond_site_symmetry_A
_geom_hbond_publ_flag
C3A H3A O3S^a 0.95 2.45 3.369(10) 163.4 2_655 yes
C3A H3A O2S^b 0.95 2.61 3.544(14) 169.6 2_655 yes
C9 H9 O1 0.95 2.21 2.829(5) 121.8 . yes
C9A H9A O1A 0.95 2.24 2.865(5) 122.4 . yes
C10 H10 S2S^a 0.95 2.98 3.793(5) 143.9 3 yes
C12A H12A S1S 0.95 3.02 3.837(4) 145.5 7_666 yes
C13 H13 O1A 0.95 2.37 3.306(5) 167.9 7_656 yes
C13A H13A O1 0.95 2.38 3.301(5) 162.6 7_666 yes
C14 H14B O1A 0.98 2.50 2.994(5) 110.9 5_666 yes
C14A H14D O3 0.98 2.50 3.064(5) 116.3 4_645 yes
C15 H15A O1SA^a 0.98 2.45 3.363(9) 154.3 4_645 yes
C15 H15A O1SB^b 0.98 2.60 3.49(3) 150.7 4_645 yes
C15A H15D O2S^b 0.98 2.54 3.300(19) 134.7 5_666 yes
C2S H2SA O2A 0.98 2.42 3.391(6) 173.6 1_565 yes
C2S H2SB O1 0.98 2.43 3.315(6) 149.6 . yes
C2S H2SC O1SB^b 0.98 2.47 3.45(4) 173.4 2_655 yes
C5S^a H5SC^a O1SA^a 0.98 2.42 3.31(2) 149.6 2_655 yes
C6S^a H6SA^a O3 0.98 2.53 3.50(3) 168.2 3_445 yes
C4S^b H4SA^b O1SB^b 0.98 2.26 3.14(4) 149.3 2_655 yes

loop_
_geom_torsion_atom_site_label_1
_geom_torsion_atom_site_label_2
_geom_torsion_atom_site_label_3
_geom_torsion_atom_site_label_4
_geom_torsion
_geom_torsion_site_symmetry_1
_geom_torsion_site_symmetry_2
_geom_torsion_site_symmetry_3
_geom_torsion_site_symmetry_4
_geom_torsion_publ_flag
C6 C1 C2 C3 -0.4(6) . . . . ?
Te1 C1 C2 C3 176.5(3) . . . . ?
C6A C1A C2A C3A 0.5(6) . . . . ?
Te1 C1A C2A C3A 179.1(3) . . . . ?
C1 C2 C3 C4 -0.5(6) . . . . ?
C1A C2A C3A C4A -1.4(6) . . . . ?
C14 O2 C4 C3 0.8(6) . . . . ?
C14 O2 C4 C5 -178.6(4) . . . . ?
C2 C3 C4 O2 -178.6(4) . . . . ?
C2 C3 C4 C5 0.8(6) . . . . ?
C14A O2A C4A C5A -173.6(4) . . . . ?
C14A O2A C4A C3A 7.0(6) . . . . ?
C2A C3A C4A O2A -179.8(4) . . . . ?
C2A C3A C4A C5A 0.8(6) . . . . ?
O2 C4 C5 C6 179.2(4) . . . . ?
C3 C4 C5 C6 -0.2(6) . . . . ?
O2A C4A C5A C6A -178.7(3) . . . . ?
C3A C4A C5A C6A 0.8(6) . . . . ?
C4 C5 C6 C1 -0.6(6) . . . . ?
C4 C5 C6 C7 178.7(4) . . . . ?
C2 C1 C6 C5 0.9(6) . . . . ?
Te1 C1 C6 C5 -176.3(3) . . . . ?
C2 C1 C6 C7 -178.4(4) . . . . ?
Te1 C1 C6 C7 4.4(5) . . . . ?
C4A C5A C6A C1A -1.7(6) . . . . ?
C4A C5A C6A C7A 178.2(4) . . . . ?
C2A C1A C6A C5A 1.1(6) . . . . ?
Te1 C1A C6A C5A -177.7(3) . . . . ?
C2A C1A C6A C7A -178.8(3) . . . . ?
Te1 C1A C6A C7A 2.4(5) . . . . ?
C8 N1 C7 O1 0.2(6) . . . . ?
Te1 N1 C7 O1 166.6(3) . . . . ?
C8 N1 C7 C6 179.4(3) . . . . ?
Te1 N1 C7 C6 -14.3(4) . . . . ?
C5 C6 C7 O1 7.0(6) . . . . ?
C1 C6 C7 O1 -173.7(3) . . . . ?
C5 C6 C7 N1 -172.2(4) . . . . ?
C1 C6 C7 N1 7.1(5) . . . . ?
C8A N00A C7A O1A -1.8(6) . . . . ?
Te1 N00A C7A O1A 163.1(3) . . . . ?
C8A N00A C7A C6A 177.6(3) . . . . ?
Te1 N00A C7A C6A -17.4(4) . . . . ?
C5A C6A C7A O1A 10.1(5) . . . . ?
C1A C6A C7A O1A -169.9(3) . . . . ?
C5A C6A C7A N00A -169.4(3) . . . . ?
C1A C6A C7A N00A 10.6(5) . . . . ?
C7 N1 C8 C13 171.0(4) . . . . ?
Te1 N1 C8 C13 5.6(5) . . . . ?
C7 N1 C8 C9 -11.3(6) . . . . ?
Te1 N1 C8 C9 -176.8(3) . . . . ?
C7A N00A C8A C13A 174.6(4) . . . . ?
Te1 N00A C8A C13A 10.8(5) . . . . ?
C7A N00A C8A C9A -9.0(6) . . . . ?
Te1 N00A C8A C9A -172.9(3) . . . . ?
C13 C8 C9 C10 -1.8(6) . . . . ?
N1 C8 C9 C10 -179.5(4) . . . . ?
C13A C8A C9A C10A -0.8(6) . . . . ?
N00A C8A C9A C10A -177.1(4) . . . . ?
C8 C9 C10 C11 -0.4(6) . . . . ?
C8A C9A C10A C11A -0.5(7) . . . . ?
C15 O3 C11 C12 7.4(6) . . . . ?
C15 O3 C11 C10 -173.3(4) . . . . ?
C9 C10 C11 O3 -176.9(4) . . . . ?
C9 C10 C11 C12 2.4(6) . . . . ?
C15A O3A C11A C12A 2.9(6) . . . . ?
C15A O3A C11A C10A -175.7(4) . . . . ?
C9A C10A C11A O3A -179.5(4) . . . . ?
C9A C10A C11A C12A 1.8(7) . . . . ?
O3 C11 C12 C13 177.0(4) . . . . ?
C10 C11 C12 C13 -2.2(6) . . . . ?
O3A C11A C12A C13A 179.6(4) . . . . ?
C10A C11A C12A C13A -1.8(6) . . . . ?
C9 C8 C13 C12 2.1(6) . . . . ?
N1 C8 C13 C12 179.9(4) . . . . ?
C11 C12 C13 C8 -0.1(6) . . . . ?
C9A C8A C13A C12A 0.8(6) . . . . ?
N00A C8A C13A C12A 177.4(4) . . . . ?
C11A C12A C13A C8A 0.5(7) . . . . ?
